data_7126040
loop_
_publ_author_name
'Bui, Anh Thy'
'Philippe, Clotilde'
'Beau, Maxime'
'Richy, Nicolas'
'Cordier, Marie'
'Roisnel, Thierry'
'Lemi\`egre, Lo\"ic'
'Mongin, Olivier'
'Paul, Fr\'ed\'eric'
'Trolez, Yann'

_publ_section_title
;
 Synthesis, characterization and unusual near-infrared luminescence of
 1,1,4,4-tetracyanobutadiene derivatives.
;
_journal_issue 24
_journal_name_full 'Chemical communications (Cambridge, England)'
_journal_page_first 3571
_journal_page_last 3574
_journal_paper_doi 10.1039/c9cc09560h
_journal_volume 56
_journal_year 2020
_chemical_compound_source 'synthesis as described'
_chemical_formula_moiety 'C32 H19 N5 O2 S'
_chemical_formula_sum 'C32 H19 N5 O2 S'
_chemical_formula_weight 537.58
_space_group_crystal_system monoclinic
_space_group_IT_number 14
_space_group_name_Hall '-P 2yn'
_space_group_name_H-M_alt 'P 1 21/n 1'
_atom_sites_solution_hydrogens geom
_audit_update_record
;
2019-11-20 deposited with the CCDC.	2020-02-18 downloaded from the CCDC.
;
_cell_angle_alpha 90
_cell_angle_beta 109.987(3)
_cell_angle_gamma 90
_cell_formula_units_Z 4
_cell_length_a 8.7660(9)
_cell_length_b 26.272(2)
_cell_length_c 11.5682(9)
_cell_measurement_reflns_used 9447
_cell_measurement_temperature 150(2)
_cell_measurement_theta_max 27.5324
_cell_measurement_theta_min 2.4318
_cell_measurement_wavelength 0.71073
_cell_volume 2503.7(4)
_computing_cell_refinement 'APEX3 (Bruker, 2015); SAINT (Bruker, 2014)'
_computing_data_collection 'SAINT (Bruker, 2014)'
_computing_data_reduction 'SAINT (Bruker, 2014)'
_computing_molecular_graphics 'SXGRAPH (Farrugia, 1999), Mercury (CSD, 2016)'
_computing_publication_material 'CRYSCALC (T. Roisnel, local program, 2018)'
_computing_structure_refinement 'SHELXL-2018_3 (Sheldrick, 2018)'
_computing_structure_solution 'SHELXT (Sheldrick, 2015)'
_diffrn_ambient_temperature 150(2)
_diffrn_detector '(CMOS) PHOTON 100'
_diffrn_measured_fraction_theta_full 0.981
_diffrn_measured_fraction_theta_max 0.979
_diffrn_measurement_device_type 'D8 VENTURE Bruker AXS'
_diffrn_measurement_method 'rotation images'
_diffrn_radiation_monochromator 'multilayer monochromator'
_diffrn_radiation_probe x-ray
_diffrn_radiation_source 'Incoatec microfocus sealed tube'
_diffrn_radiation_type MoK\a
_diffrn_radiation_wavelength 0.71073
_diffrn_reflns_av_R_equivalents 0.0543
_diffrn_reflns_av_unetI/netI 0.0506
_diffrn_reflns_limit_h_max 11
_diffrn_reflns_limit_h_min -11
_diffrn_reflns_limit_k_max 34
_diffrn_reflns_limit_k_min -29
_diffrn_reflns_limit_l_max 14
_diffrn_reflns_limit_l_min -14
_diffrn_reflns_number 20815
_diffrn_reflns_theta_full 25.242
_diffrn_reflns_theta_max 27.474
_diffrn_reflns_theta_min 2.919
_exptl_absorpt_coefficient_mu 0.172
_exptl_absorpt_correction_T_max 0.989
_exptl_absorpt_correction_T_min 0.781
_exptl_absorpt_correction_type multi-scan
_exptl_absorpt_process_details
;
  [Sheldrick, G.M. (2014). SADABS Bruker AXS Inc., Madison, Wisconsin, USA]
;
_exptl_crystal_colour black
_exptl_crystal_density_diffrn 1.426
_exptl_crystal_description prism
_exptl_crystal_F_000 1112
_exptl_crystal_size_max 0.300
_exptl_crystal_size_mid 0.095
_exptl_crystal_size_min 0.065
_refine_diff_density_max 0.261
_refine_diff_density_min -0.513
_refine_diff_density_rms 0.058
_refine_ls_extinction_method none
_refine_ls_goodness_of_fit_ref 1.072
_refine_ls_hydrogen_treatment constr
_refine_ls_matrix_type full
_refine_ls_number_parameters 363
_refine_ls_number_reflns 5619
_refine_ls_number_restraints 0
_refine_ls_restrained_S_all 1.072
_refine_ls_R_factor_all 0.0631
_refine_ls_R_factor_gt 0.0435
_refine_ls_shift/su_max 0.001
_refine_ls_shift/su_mean 0.000
_refine_ls_structure_factor_coef Fsqd
_refine_ls_weighting_details 'w=1/[\s^2^(Fo^2^)+(0.0320P)^2^+1.6627P] where P=(Fo^2^+2Fc^2^)/3'
_refine_ls_weighting_scheme calc
_refine_ls_wR_factor_gt 0.0991
_refine_ls_wR_factor_ref 0.1069
_reflns_Friedel_coverage 0.000
_reflns_number_gt 4411
_reflns_number_total 5619
_reflns_threshold_expression >2sigma(I)
_cod_data_source_file c9cc09560h2.cif
_cod_data_source_block TCBDPYRENE
_cod_depositor_comments 'Adding full bibliography for 7126039--7126040.cif.'
_cod_original_sg_symbol_H-M 'P 21/n'
_cod_database_code 7126040

loop_
_space_group_symop_operation_xyz
'x, y, z'
'-x+1/2, y+1/2, -z+1/2'
'-x, -y, -z'
'x-1/2, -y-1/2, z-1/2'

loop_
_atom_site_label
_atom_site_type_symbol
_atom_site_fract_x
_atom_site_fract_y
_atom_site_fract_z
_atom_site_U_iso_or_equiv
_atom_site_adp_type
_atom_site_occupancy
_atom_site_site_symmetry_order
_atom_site_calc_flag
_atom_site_refinement_flags_posn
_atom_site_refinement_flags_adp
_atom_site_refinement_flags_occupancy
_atom_site_disorder_assembly
_atom_site_disorder_group
C1 C 0.5194(3) 0.51869(7) 0.67127(18) 0.0228(4) Uani 1 1 d . . . . .
C2 C 0.4615(2) 0.56822(7) 0.62588(17) 0.0189(4) Uani 1 1 d . . . . .
C3 C 0.5612(2) 0.61194(7) 0.67073(16) 0.0167(4) Uani 1 1 d . . . . .
C4 C 0.7161(2) 0.60433(7) 0.76500(17) 0.0182(4) Uani 1 1 d . . . . .
H4 H 0.782614 0.632998 0.798457 0.022 Uiso 1 1 calc R U . . .
C5 C 0.7696(2) 0.55733(7) 0.80726(18) 0.0225(4) Uani 1 1 d . . . . .
H5 H 0.873069 0.553889 0.869482 0.027 Uiso 1 1 calc R U . . .
C6 C 0.6754(3) 0.51263(7) 0.76126(19) 0.0253(4) Uani 1 1 d . . . . .
C7 C 0.7314(3) 0.46363(8) 0.8029(2) 0.0333(5) Uani 1 1 d . . . . .
H7 H 0.836210 0.459369 0.862914 0.040 Uiso 1 1 calc R U . . .
C8 C 0.6350(3) 0.42144(8) 0.7572(2) 0.0396(6) Uani 1 1 d . . . . .
H8 H 0.674746 0.388434 0.785437 0.048 Uiso 1 1 calc R U . . .
C9 C 0.4824(3) 0.42684(8) 0.6713(2) 0.0380(6) Uani 1 1 d . . . . .
H9 H 0.417294 0.397486 0.642135 0.046 Uiso 1 1 calc R U . . .
C10 C 0.4207(3) 0.47514(8) 0.6259(2) 0.0299(5) Uani 1 1 d . . . . .
C11 C 0.2631(3) 0.48215(9) 0.5361(2) 0.0362(6) Uani 1 1 d . . . . .
H11 H 0.196220 0.453274 0.505486 0.043 Uiso 1 1 calc R U . . .
C12 C 0.2070(3) 0.52875(9) 0.4939(2) 0.0317(5) Uani 1 1 d . . . . .
H12 H 0.101261 0.531985 0.434577 0.038 Uiso 1 1 calc R U . . .
C13 C 0.3033(2) 0.57366(8) 0.53659(18) 0.0238(4) Uani 1 1 d . . . . .
C14 C 0.2457(2) 0.62230(8) 0.49511(18) 0.0251(4) Uani 1 1 d . . . . .
H14 H 0.140159 0.626123 0.435834 0.030 Uiso 1 1 calc R U . . .
C15 C 0.3397(2) 0.66477(8) 0.53894(17) 0.0213(4) Uani 1 1 d . . . . .
H15 H 0.297034 0.697510 0.510834 0.026 Uiso 1 1 calc R U . . .
C16 C 0.4975(2) 0.66052(7) 0.62441(16) 0.0163(4) Uani 1 1 d . . . . .
C17 C 0.5895(2) 0.70793(6) 0.66560(15) 0.0146(3) Uani 1 1 d . . . . .
C18 C 0.7427(2) 0.71567(7) 0.66576(16) 0.0160(4) Uani 1 1 d . . . . .
C19 C 0.8202(2) 0.67968(7) 0.61000(17) 0.0185(4) Uani 1 1 d . . . . .
N20 N 0.8791(2) 0.65157(6) 0.56234(16) 0.0269(4) Uani 1 1 d . . . . .
C21 C 0.8373(2) 0.75994(7) 0.72064(17) 0.0187(4) Uani 1 1 d . . . . .
N22 N 0.9142(2) 0.79428(6) 0.76621(17) 0.0283(4) Uani 1 1 d . . . . .
C23 C 0.5014(2) 0.75133(7) 0.69933(16) 0.0141(3) Uani 1 1 d . . . . .
C24 C 0.4887(2) 0.79628(7) 0.63737(16) 0.0170(4) Uani 1 1 d . . . . .
C25 C 0.5334(2) 0.80082(7) 0.52924(18) 0.0207(4) Uani 1 1 d . . . . .
N26 N 0.5635(2) 0.80657(7) 0.44136(17) 0.0303(4) Uani 1 1 d . . . . .
C27 C 0.4316(2) 0.84297(7) 0.67279(18) 0.0228(4) Uani 1 1 d . . . . .
N28 N 0.3948(2) 0.88144(7) 0.70124(18) 0.0371(5) Uani 1 1 d . . . . .
N29 N 0.42519(18) 0.74349(6) 0.78473(13) 0.0157(3) Uani 1 1 d . . . . .
C30 C 0.2767(2) 0.77171(8) 0.78246(18) 0.0216(4) Uani 1 1 d . . . . .
H30A H 0.308103 0.804078 0.826259 0.032 Uiso 1 1 calc R U . . .
H30B H 0.215729 0.751242 0.822621 0.032 Uiso 1 1 calc R U . . .
H30C H 0.208646 0.778358 0.697013 0.032 Uiso 1 1 calc R U . . .
O31 O 0.48275(17) 0.73529(5) 1.00912(12) 0.0239(3) Uani 1 1 d . . . . .
O32 O 0.67765(15) 0.70092(5) 0.91913(11) 0.0199(3) Uani 1 1 d . . . . .
C33 C 0.4105(2) 0.65003(7) 0.88727(16) 0.0167(4) Uani 1 1 d . . . . .
C34 C 0.4831(3) 0.61227(8) 0.97249(19) 0.0258(4) Uani 1 1 d . . . . .
H34 H 0.581933 0.618741 1.037772 0.031 Uiso 1 1 calc R U . . .
C35 C 0.4096(3) 0.56544(8) 0.9608(2) 0.0280(5) Uani 1 1 d . . . . .
H35 H 0.458183 0.539599 1.019228 0.034 Uiso 1 1 calc R U . . .
C36 C 0.2652(2) 0.55498(7) 0.86503(18) 0.0222(4) Uani 1 1 d . . . . .
C37 C 0.1937(2) 0.59359(7) 0.78336(17) 0.0212(4) Uani 1 1 d . . . . .
H37 H 0.094104 0.587273 0.718791 0.025 Uiso 1 1 calc R U . . .
C38 C 0.2644(2) 0.64141(7) 0.79364(16) 0.0186(4) Uani 1 1 d . . . . .
H38 H 0.213490 0.667749 0.737448 0.022 Uiso 1 1 calc R U . . .
C39 C 0.1915(3) 0.50269(8) 0.8494(2) 0.0306(5) Uani 1 1 d . . . . .
H39A H 0.076833 0.504691 0.797534 0.046 Uiso 1 1 calc R U . . .
H39B H 0.200273 0.488870 0.930101 0.046 Uiso 1 1 calc R U . . .
H39C H 0.249251 0.480392 0.810308 0.046 Uiso 1 1 calc R U . . .
S1 S 0.51280(5) 0.70863(2) 0.91139(4) 0.01553(11) Uani 1 1 d . . . . .

loop_
_atom_site_aniso_label
_atom_site_aniso_U_11
_atom_site_aniso_U_22
_atom_site_aniso_U_33
_atom_site_aniso_U_23
_atom_site_aniso_U_13
_atom_site_aniso_U_12
C1 0.0325(11) 0.0170(9) 0.0283(10) -0.0058(8) 0.0226(9) -0.0054(8)
C2 0.0223(10) 0.0190(9) 0.0208(9) -0.0048(7) 0.0141(8) -0.0039(8)
C3 0.0190(9) 0.0165(9) 0.0185(9) -0.0015(7) 0.0116(7) -0.0011(7)
C4 0.0188(9) 0.0166(9) 0.0218(9) 0.0002(7) 0.0103(8) -0.0002(7)
C5 0.0247(10) 0.0201(10) 0.0250(10) 0.0027(8) 0.0114(8) 0.0021(8)
C6 0.0370(12) 0.0178(9) 0.0288(11) 0.0013(8) 0.0211(9) 0.0004(8)
C7 0.0488(15) 0.0194(10) 0.0388(13) 0.0057(9) 0.0239(11) 0.0038(10)
C8 0.0669(18) 0.0168(10) 0.0466(14) 0.0029(10) 0.0341(14) 0.0014(11)
C9 0.0637(17) 0.0183(10) 0.0480(14) -0.0081(10) 0.0397(14) -0.0127(11)
C10 0.0434(14) 0.0223(10) 0.0356(12) -0.0105(9) 0.0286(11) -0.0118(9)
C11 0.0431(14) 0.0320(12) 0.0419(13) -0.0205(11) 0.0253(11) -0.0205(11)
C12 0.0275(12) 0.0401(13) 0.0304(11) -0.0167(10) 0.0139(9) -0.0157(10)
C13 0.0238(10) 0.0295(11) 0.0225(10) -0.0103(8) 0.0134(8) -0.0078(8)
C14 0.0181(10) 0.0356(12) 0.0198(9) -0.0065(8) 0.0044(8) -0.0043(8)
C15 0.0196(10) 0.0257(10) 0.0192(9) 0.0000(8) 0.0076(8) 0.0024(8)
C16 0.0164(9) 0.0174(9) 0.0169(9) -0.0019(7) 0.0081(7) -0.0003(7)
C17 0.0162(9) 0.0137(8) 0.0136(8) 0.0032(7) 0.0047(7) 0.0023(7)
C18 0.0176(9) 0.0131(8) 0.0186(9) 0.0036(7) 0.0078(7) 0.0036(7)
C19 0.0170(9) 0.0170(9) 0.0239(9) 0.0037(8) 0.0102(8) -0.0001(7)
N20 0.0287(10) 0.0229(9) 0.0344(10) 0.0005(8) 0.0177(8) 0.0026(7)
C21 0.0173(9) 0.0169(9) 0.0249(10) 0.0026(8) 0.0113(8) 0.0031(7)
N22 0.0223(9) 0.0211(9) 0.0420(10) -0.0048(8) 0.0117(8) -0.0008(7)
C23 0.0098(8) 0.0169(9) 0.0144(8) -0.0004(7) 0.0026(6) 0.0000(7)
C24 0.0133(9) 0.0165(9) 0.0206(9) 0.0015(7) 0.0051(7) 0.0021(7)
C25 0.0154(9) 0.0193(9) 0.0258(10) 0.0050(8) 0.0049(8) 0.0026(7)
N26 0.0296(10) 0.0345(10) 0.0306(10) 0.0098(8) 0.0149(8) -0.0004(8)
C27 0.0225(10) 0.0197(10) 0.0227(10) 0.0041(8) 0.0033(8) 0.0013(8)
N28 0.0419(12) 0.0210(9) 0.0454(12) -0.0009(8) 0.0108(10) 0.0083(8)
N29 0.0134(7) 0.0174(7) 0.0167(7) 0.0018(6) 0.0056(6) 0.0039(6)
C30 0.0165(9) 0.0283(10) 0.0207(9) 0.0030(8) 0.0073(8) 0.0083(8)
O31 0.0313(8) 0.0262(7) 0.0148(6) -0.0024(6) 0.0084(6) 0.0023(6)
O32 0.0127(6) 0.0240(7) 0.0203(6) 0.0040(5) 0.0021(5) 0.0000(5)
C33 0.0174(9) 0.0178(9) 0.0175(9) -0.0009(7) 0.0094(7) -0.0013(7)
C34 0.0227(10) 0.0263(10) 0.0240(10) 0.0047(8) 0.0022(8) 0.0001(8)
C35 0.0291(11) 0.0218(10) 0.0306(11) 0.0063(9) 0.0070(9) 0.0010(8)
C36 0.0232(10) 0.0211(10) 0.0274(10) -0.0026(8) 0.0150(8) -0.0024(8)
C37 0.0179(10) 0.0258(10) 0.0208(9) -0.0048(8) 0.0078(8) -0.0029(8)
C38 0.0182(9) 0.0220(9) 0.0164(9) 0.0003(7) 0.0072(7) 0.0018(7)
C39 0.0340(12) 0.0228(10) 0.0379(12) -0.0027(9) 0.0160(10) -0.0065(9)
S1 0.0148(2) 0.0181(2) 0.0129(2) 0.00055(17) 0.00374(16) 0.00009(17)

loop_
_atom_type_symbol
_atom_type_description
_atom_type_scat_dispersion_real
_atom_type_scat_dispersion_imag
_atom_type_scat_source
C C 0.0033 0.0016 'International Tables Vol C Tables 4.2.6.8 and 6.1.1.4'
H H 0.0000 0.0000 'International Tables Vol C Tables 4.2.6.8 and 6.1.1.4'
N N 0.0061 0.0033 'International Tables Vol C Tables 4.2.6.8 and 6.1.1.4'
S S 0.1246 0.1234 'International Tables Vol C Tables 4.2.6.8 and 6.1.1.4'
O O 0.0106 0.0060 'International Tables Vol C Tables 4.2.6.8 and 6.1.1.4'

loop_
_geom_angle_atom_site_label_1
_geom_angle_atom_site_label_2
_geom_angle_atom_site_label_3
_geom_angle
_geom_angle_site_symmetry_1
_geom_angle_site_symmetry_3
_geom_angle_publ_flag
C6 C1 C10 119.59(19) . . ?
C6 C1 C2 120.30(17) . . ?
C10 C1 C2 120.1(2) . . ?
C13 C2 C3 120.35(18) . . ?
C13 C2 C1 119.53(17) . . ?
C3 C2 C1 120.12(18) . . ?
C16 C3 C2 118.15(17) . . ?
C16 C3 C4 123.96(16) . . ?
C2 C3 C4 117.79(17) . . ?
C5 C4 C3 121.54(18) . . ?
C5 C4 H4 119.2 . . ?
C3 C4 H4 119.2 . . ?
C4 C5 C6 122.07(19) . . ?
C4 C5 H5 119.0 . . ?
C6 C5 H5 119.0 . . ?
C7 C6 C1 119.5(2) . . ?
C7 C6 C5 122.4(2) . . ?
C1 C6 C5 118.11(18) . . ?
C8 C7 C6 120.5(2) . . ?
C8 C7 H7 119.8 . . ?
C6 C7 H7 119.8 . . ?
C9 C8 C7 120.7(2) . . ?
C9 C8 H8 119.7 . . ?
C7 C8 H8 119.7 . . ?
C8 C9 C10 121.2(2) . . ?
C8 C9 H9 119.4 . . ?
C10 C9 H9 119.4 . . ?
C9 C10 C1 118.6(2) . . ?
C9 C10 C11 122.7(2) . . ?
C1 C10 C11 118.7(2) . . ?
C12 C11 C10 121.5(2) . . ?
C12 C11 H11 119.2 . . ?
C10 C11 H11 119.2 . . ?
C11 C12 C13 121.5(2) . . ?
C11 C12 H12 119.2 . . ?
C13 C12 H12 119.2 . . ?
C14 C13 C2 119.25(18) . . ?
C14 C13 C12 122.1(2) . . ?
C2 C13 C12 118.60(19) . . ?
C15 C14 C13 120.92(19) . . ?
C15 C14 H14 119.5 . . ?
C13 C14 H14 119.5 . . ?
C14 C15 C16 121.13(19) . . ?
C14 C15 H15 119.4 . . ?
C16 C15 H15 119.4 . . ?
C15 C16 C3 120.16(17) . . ?
C15 C16 C17 117.39(16) . . ?
C3 C16 C17 122.43(16) . . ?
C18 C17 C16 124.04(16) . . ?
C18 C17 C23 118.84(16) . . ?
C16 C17 C23 116.92(15) . . ?
C17 C18 C19 121.29(17) . . ?
C17 C18 C21 122.73(16) . . ?
C19 C18 C21 115.98(16) . . ?
N20 C19 C18 178.0(2) . . ?
N22 C21 C18 178.4(2) . . ?
C24 C23 N29 122.05(16) . . ?
C24 C23 C17 118.48(16) . . ?
N29 C23 C17 119.28(15) . . ?
C23 C24 C27 124.22(17) . . ?
C23 C24 C25 122.05(16) . . ?
C27 C24 C25 113.73(16) . . ?
N26 C25 C24 176.4(2) . . ?
N28 C27 C24 175.9(2) . . ?
C23 N29 C30 123.02(15) . . ?
C23 N29 S1 121.13(12) . . ?
C30 N29 S1 115.08(12) . . ?
N29 C30 H30A 109.5 . . ?
N29 C30 H30B 109.5 . . ?
H30A C30 H30B 109.5 . . ?
N29 C30 H30C 109.5 . . ?
H30A C30 H30C 109.5 . . ?
H30B C30 H30C 109.5 . . ?
C38 C33 C34 120.98(17) . . ?
C38 C33 S1 123.61(14) . . ?
C34 C33 S1 115.36(14) . . ?
C35 C34 C33 118.93(19) . . ?
C35 C34 H34 120.5 . . ?
C33 C34 H34 120.5 . . ?
C34 C35 C36 121.49(19) . . ?
C34 C35 H35 119.3 . . ?
C36 C35 H35 119.3 . . ?
C37 C36 C35 118.31(18) . . ?
C37 C36 C39 120.88(19) . . ?
C35 C36 C39 120.79(19) . . ?
C36 C37 C38 121.42(18) . . ?
C36 C37 H37 119.3 . . ?
C38 C37 H37 119.3 . . ?
C33 C38 C37 118.80(17) . . ?
C33 C38 H38 120.6 . . ?
C37 C38 H38 120.6 . . ?
C36 C39 H39A 109.5 . . ?
C36 C39 H39B 109.5 . . ?
H39A C39 H39B 109.5 . . ?
C36 C39 H39C 109.5 . . ?
H39A C39 H39C 109.5 . . ?
H39B C39 H39C 109.5 . . ?
O31 S1 O32 118.37(8) . . ?
O31 S1 N29 105.71(8) . . ?
O32 S1 N29 106.46(8) . . ?
O31 S1 C33 109.48(9) . . ?
O32 S1 C33 109.60(8) . . ?
N29 S1 C33 106.49(8) . . ?

loop_
_geom_bond_atom_site_label_1
_geom_bond_atom_site_label_2
_geom_bond_distance
_geom_bond_site_symmetry_2
_geom_bond_publ_flag
C1 C6 1.417(3) . ?
C1 C10 1.422(3) . ?
C1 C2 1.430(3) . ?
C2 C13 1.425(3) . ?
C2 C3 1.429(3) . ?
C3 C16 1.422(3) . ?
C3 C4 1.436(3) . ?
C4 C5 1.352(3) . ?
C4 H4 0.9500 . ?
C5 C6 1.430(3) . ?
C5 H5 0.9500 . ?
C6 C7 1.403(3) . ?
C7 C8 1.385(3) . ?
C7 H7 0.9500 . ?
C8 C9 1.374(4) . ?
C8 H8 0.9500 . ?
C9 C10 1.409(3) . ?
C9 H9 0.9500 . ?
C10 C11 1.428(3) . ?
C11 C12 1.347(3) . ?
C11 H11 0.9500 . ?
C12 C13 1.437(3) . ?
C12 H12 0.9500 . ?
C13 C14 1.398(3) . ?
C14 C15 1.377(3) . ?
C14 H14 0.9500 . ?
C15 C16 1.403(3) . ?
C15 H15 0.9500 . ?
C16 C17 1.472(2) . ?
C17 C18 1.357(3) . ?
C17 C23 1.502(2) . ?
C18 C19 1.439(2) . ?
C18 C21 1.444(3) . ?
C19 N20 1.144(2) . ?
C21 N22 1.142(2) . ?
C23 C24 1.366(2) . ?
C23 N29 1.384(2) . ?
C24 C27 1.436(3) . ?
C24 C25 1.438(3) . ?
C25 N26 1.144(3) . ?
C27 N28 1.143(3) . ?
N29 C30 1.490(2) . ?
N29 S1 1.6752(15) . ?
C30 H30A 0.9800 . ?
C30 H30B 0.9800 . ?
C30 H30C 0.9800 . ?
O31 S1 1.4287(13) . ?
O32 S1 1.4314(13) . ?
C33 C38 1.384(3) . ?
C33 C34 1.390(3) . ?
C33 S1 1.7551(18) . ?
C34 C35 1.374(3) . ?
C34 H34 0.9500 . ?
C35 C36 1.395(3) . ?
C35 H35 0.9500 . ?
C36 C37 1.382(3) . ?
C36 C39 1.502(3) . ?
C37 C38 1.388(3) . ?
C37 H37 0.9500 . ?
C38 H38 0.9500 . ?
C39 H39A 0.9800 . ?
C39 H39B 0.9800 . ?
C39 H39C 0.9800 . ?

loop_
_geom_torsion_atom_site_label_1
_geom_torsion_atom_site_label_2
_geom_torsion_atom_site_label_3
_geom_torsion_atom_site_label_4
_geom_torsion
_geom_torsion_site_symmetry_1
_geom_torsion_site_symmetry_2
_geom_torsion_site_symmetry_3
_geom_torsion_site_symmetry_4
_geom_torsion_publ_flag
C6 C1 C2 C13 -179.15(17) . . . . ?
C10 C1 C2 C13 1.1(3) . . . . ?
C6 C1 C2 C3 0.3(3) . . . . ?
C10 C1 C2 C3 -179.45(17) . . . . ?
C13 C2 C3 C16 0.5(3) . . . . ?
C1 C2 C3 C16 -179.00(16) . . . . ?
C13 C2 C3 C4 177.02(16) . . . . ?
C1 C2 C3 C4 -2.4(3) . . . . ?
C16 C3 C4 C5 178.79(18) . . . . ?
C2 C3 C4 C5 2.4(3) . . . . ?
C3 C4 C5 C6 -0.3(3) . . . . ?
C10 C1 C6 C7 1.0(3) . . . . ?
C2 C1 C6 C7 -178.75(18) . . . . ?
C10 C1 C6 C5 -178.38(17) . . . . ?
C2 C1 C6 C5 1.9(3) . . . . ?
C4 C5 C6 C7 178.71(19) . . . . ?
C4 C5 C6 C1 -1.9(3) . . . . ?
C1 C6 C7 C8 -0.4(3) . . . . ?
C5 C6 C7 C8 179.0(2) . . . . ?
C6 C7 C8 C9 -0.7(3) . . . . ?
C7 C8 C9 C10 1.1(3) . . . . ?
C8 C9 C10 C1 -0.5(3) . . . . ?
C8 C9 C10 C11 179.6(2) . . . . ?
C6 C1 C10 C9 -0.6(3) . . . . ?
C2 C1 C10 C9 179.15(18) . . . . ?
C6 C1 C10 C11 179.32(18) . . . . ?
C2 C1 C10 C11 -0.9(3) . . . . ?
C9 C10 C11 C12 -179.9(2) . . . . ?
C1 C10 C11 C12 0.2(3) . . . . ?
C10 C11 C12 C13 0.4(3) . . . . ?
C3 C2 C13 C14 -1.2(3) . . . . ?
C1 C2 C13 C14 178.25(17) . . . . ?
C3 C2 C13 C12 -179.99(17) . . . . ?
C1 C2 C13 C12 -0.5(3) . . . . ?
C11 C12 C13 C14 -178.9(2) . . . . ?
C11 C12 C13 C2 -0.2(3) . . . . ?
C2 C13 C14 C15 0.3(3) . . . . ?
C12 C13 C14 C15 179.01(18) . . . . ?
C13 C14 C15 C16 1.5(3) . . . . ?
C14 C15 C16 C3 -2.2(3) . . . . ?
C14 C15 C16 C17 179.62(17) . . . . ?
C2 C3 C16 C15 1.2(3) . . . . ?
C4 C3 C16 C15 -175.11(17) . . . . ?
C2 C3 C16 C17 179.30(16) . . . . ?
C4 C3 C16 C17 3.0(3) . . . . ?
C15 C16 C17 C18 -129.49(19) . . . . ?
C3 C16 C17 C18 52.4(3) . . . . ?
C15 C16 C17 C23 45.3(2) . . . . ?
C3 C16 C17 C23 -132.78(17) . . . . ?
C16 C17 C18 C19 8.1(3) . . . . ?
C23 C17 C18 C19 -166.64(16) . . . . ?
C16 C17 C18 C21 -172.11(17) . . . . ?
C23 C17 C18 C21 13.1(3) . . . . ?
C18 C17 C23 C24 53.7(2) . . . . ?
C16 C17 C23 C24 -121.41(18) . . . . ?
C18 C17 C23 N29 -131.26(18) . . . . ?
C16 C17 C23 N29 53.6(2) . . . . ?
N29 C23 C24 C27 15.6(3) . . . . ?
C17 C23 C24 C27 -169.51(17) . . . . ?
N29 C23 C24 C25 -164.78(17) . . . . ?
C17 C23 C24 C25 10.1(3) . . . . ?
C24 C23 N29 C30 25.3(3) . . . . ?
C17 C23 N29 C30 -149.54(16) . . . . ?
C24 C23 N29 S1 -144.13(15) . . . . ?
C17 C23 N29 S1 41.0(2) . . . . ?
C38 C33 C34 C35 1.7(3) . . . . ?
S1 C33 C34 C35 179.29(16) . . . . ?
C33 C34 C35 C36 0.6(3) . . . . ?
C34 C35 C36 C37 -2.1(3) . . . . ?
C34 C35 C36 C39 176.5(2) . . . . ?
C35 C36 C37 C38 1.4(3) . . . . ?
C39 C36 C37 C38 -177.10(18) . . . . ?
C34 C33 C38 C37 -2.3(3) . . . . ?
S1 C33 C38 C37 -179.71(14) . . . . ?
C36 C37 C38 C33 0.7(3) . . . . ?
C23 N29 S1 O31 138.41(14) . . . . ?
C30 N29 S1 O31 -31.83(15) . . . . ?
C23 N29 S1 O32 11.70(16) . . . . ?
C30 N29 S1 O32 -158.54(13) . . . . ?
C23 N29 S1 C33 -105.19(15) . . . . ?
C30 N29 S1 C33 84.57(14) . . . . ?
C38 C33 S1 O31 100.51(16) . . . . ?
C34 C33 S1 O31 -77.05(16) . . . . ?
C38 C33 S1 O32 -128.12(16) . . . . ?
C34 C33 S1 O32 54.32(16) . . . . ?
C38 C33 S1 N29 -13.34(18) . . . . ?
C34 C33 S1 N29 169.09(14) . . . . ?
